data_7717463
loop_
_publ_author_name
'Vasileva, Alena A.'
'Demakov, Pavel A.'
'Guselnikova, Tatiana Y.'
'Ryadun, Alexey A.'
'Fedin, Vladimir P.'
'Dybtsev, Danil N.'

_publ_section_title
;
 Solvatomorphic Phase Transitions and Tunable Luminescence Emission in
 Lanthanide Metal-Organic Frameworks
;
_journal_name_full 'Dalton Transactions'
_journal_paper_doi 10.1039/D4DT02613F
_journal_year 2024
_chemical_formula_sum 'C48 H54 N8 O16 Sm2'
_chemical_formula_weight 1299.69
_space_group_crystal_system monoclinic
_space_group_IT_number 14
_space_group_name_Hall '-P 2yn'
_space_group_name_H-M_alt 'P 1 21/n 1'
_atom_sites_solution_hydrogens geom
_atom_sites_solution_primary dual
_atom_sites_solution_secondary difmap
_audit_creation_method SHELXL-2018/3
_audit_update_record
;
2024-09-04 deposited with the CCDC.	2024-11-07 downloaded from the CCDC.
;
_cell_angle_alpha 90
_cell_angle_beta 113.567(5)
_cell_angle_gamma 90
_cell_formula_units_Z 2
_cell_length_a 12.6382(5)
_cell_length_b 16.9640(5)
_cell_length_c 12.8442(5)
_cell_measurement_reflns_used 6643
_cell_measurement_temperature 290(2)
_cell_measurement_theta_max 28.93
_cell_measurement_theta_min 2.92
_cell_volume 2524.05(19)
_computing_cell_refinement 'CrysAlisPro 1.171.41.123a (Rigaku OD, 2022)'
_computing_data_collection 'CrysAlisPro 1.171.41.123a (Rigaku OD, 2022)'
_computing_data_reduction 'CrysAlisPro 1.171.41.123a (Rigaku OD, 2022)'
_computing_molecular_graphics 'ShelXle (H\"ubschle, 2011)'
_computing_publication_material 'CIFTAB (Sheldrick, 2015)'
_computing_structure_refinement 'SHELXL-2018/3 (Sheldrick, 2018)'
_computing_structure_solution 'SHELXT-2018 (Sheldrick, 2015)'
_diffrn_ambient_temperature 290(2)
_diffrn_detector 'CCD plate'
_diffrn_detector_area_resol_mean 10.6
_diffrn_detector_type AtlasS2
_diffrn_measured_fraction_theta_full 1.000
_diffrn_measured_fraction_theta_max 1.000
_diffrn_measurement_device 'four-circle diffractometer'
_diffrn_measurement_device_type 'New Xcalibur, AtlasS2'
_diffrn_measurement_method '\w scans'
_diffrn_radiation_monochromator graphite
_diffrn_radiation_probe x-ray
_diffrn_radiation_source 'fine-focus sealed tube'
_diffrn_radiation_type MoK\a
_diffrn_radiation_wavelength 0.71073
_diffrn_reflns_av_R_equivalents 0.0223
_diffrn_reflns_av_unetI/netI 0.0301
_diffrn_reflns_Laue_measured_fraction_full 1.000
_diffrn_reflns_Laue_measured_fraction_max 1.000
_diffrn_reflns_limit_h_max 15
_diffrn_reflns_limit_h_min -13
_diffrn_reflns_limit_k_max 20
_diffrn_reflns_limit_k_min -20
_diffrn_reflns_limit_l_max 15
_diffrn_reflns_limit_l_min -12
_diffrn_reflns_number 11894
_diffrn_reflns_point_group_measured_fraction_full 1.000
_diffrn_reflns_point_group_measured_fraction_max 1.000
_diffrn_reflns_theta_full 25.24
_diffrn_reflns_theta_max 25.35
_diffrn_reflns_theta_min 2.11
_diffrn_source 'sealed X-ray tube'
_exptl_absorpt_coefficient_mu 2.382
_exptl_absorpt_correction_T_max 1.00000
_exptl_absorpt_correction_T_min 0.90148
_exptl_absorpt_correction_type multi-scan
_exptl_absorpt_process_details
;
CrysAlisPro 1.171.41.123a (Rigaku Oxford Diffraction, 2022)
Empirical absorption correction using spherical harmonics,
implemented in SCALE3 ABSPACK scaling algorithm.
;
_exptl_crystal_colour colorless
_exptl_crystal_density_diffrn 1.710
_exptl_crystal_description prism
_exptl_crystal_F_000 1300
_exptl_crystal_preparation Luminescent
_exptl_crystal_recrystallization_method 'Re-crystallisation from solvent: N,N-dimethylacetamide (DMA)'
_exptl_crystal_size_max 0.20
_exptl_crystal_size_mid 0.09
_exptl_crystal_size_min 0.08
_refine_diff_density_max 0.352
_refine_diff_density_min -0.412
_refine_diff_density_rms 0.074
_refine_ls_extinction_method none
_refine_ls_goodness_of_fit_ref 1.047
_refine_ls_hydrogen_treatment constr
_refine_ls_matrix_type full
_refine_ls_number_parameters 395
_refine_ls_number_reflns 4633
_refine_ls_number_restraints 245
_refine_ls_restrained_S_all 1.040
_refine_ls_R_factor_all 0.0298
_refine_ls_R_factor_gt 0.0215
_refine_ls_shift/su_max 0.006
_refine_ls_shift/su_mean 0.000
_refine_ls_structure_factor_coef Fsqd
_refine_ls_weighting_details 'w=1/[\s^2^(Fo^2^)+(0.0178P)^2^+0.7428P] where P=(Fo^2^+2Fc^2^)/3'
_refine_ls_weighting_scheme calc
_refine_ls_wR_factor_gt 0.0431
_refine_ls_wR_factor_ref 0.0453
_reflns_Friedel_coverage 0.000
_reflns_number_gt 3977
_reflns_number_total 4633
_reflns_threshold_expression 'I > 2\s(I)'
_cod_data_source_file d4dt02613f2.cif
_cod_data_source_block va47-5
_cod_original_cell_volume 2524.04(18)
_cod_original_sg_symbol_H-M 'P 21/n'
_cod_database_code 7717463
_shelx_shelxl_version_number 2018/3
_shelx_space_group_comment
;
The symmetry employed for this shelxl refinement is uniquely defined
by the following loop, which should always be used as a source of
symmetry information in preference to the above space-group names.
They are only intended as comments.
;
_shelx_estimated_absorpt_t_min 0.647
_shelx_estimated_absorpt_t_max 0.832

loop_
_space_group_symop_operation_xyz
'x, y, z'
'-x+1/2, y+1/2, -z+1/2'
'-x, -y, -z'
'x-1/2, -y-1/2, z-1/2'

loop_
_atom_site_label
_atom_site_type_symbol
_atom_site_fract_x
_atom_site_fract_y
_atom_site_fract_z
_atom_site_U_iso_or_equiv
_atom_site_adp_type
_atom_site_occupancy
_atom_site_site_symmetry_order
_atom_site_calc_flag
_atom_site_refinement_flags_posn
_atom_site_refinement_flags_adp
_atom_site_refinement_flags_occupancy
_atom_site_disorder_assembly
_atom_site_disorder_group
Sm1 Sm 0.58537(2) 0.51739(2) 0.40411(2) 0.01764(5) Uani 1 1 d . . . . .
N1 N 0.7082(2) 0.43105(13) 0.32273(19) 0.0297(5) Uani 1 1 d . . . . .
N2 N 0.58451(19) 0.55800(12) 0.20865(18) 0.0248(5) Uani 1 1 d . . . . .
C1A C 0.6433(2) 0.51558(15) 0.1591(2) 0.0256(6) Uani 1 1 d . . . . .
C1B C 0.7083(2) 0.44843(16) 0.2194(2) 0.0288(6) Uani 1 1 d . . . . .
C10 C 0.7671(3) 0.36848(19) 0.3762(3) 0.0471(9) Uani 1 1 d . . . . .
H10 H 0.767962 0.356017 0.446997 0.057 Uiso 1 1 calc R U . . .
C11 C 0.8286(3) 0.3199(2) 0.3316(3) 0.0633(11) Uani 1 1 d . . . . .
H11 H 0.868562 0.276237 0.372155 0.076 Uiso 1 1 calc R U . . .
C12 C 0.8290(3) 0.3373(2) 0.2287(3) 0.0562(10) Uani 1 1 d . . . . .
H12 H 0.869674 0.305751 0.198272 0.067 Uiso 1 1 calc R U . . .
C13 C 0.7686(3) 0.40242(18) 0.1693(3) 0.0387(8) Uani 1 1 d . . . . .
C14 C 0.7642(3) 0.4245(2) 0.0600(3) 0.0477(9) Uani 1 1 d . . . . .
H14 H 0.804373 0.394439 0.027252 0.057 Uiso 1 1 calc R U . . .
C15 C 0.7040(3) 0.4870(2) 0.0038(3) 0.0458(9) Uani 1 1 d . . . . .
H15 H 0.703466 0.499740 -0.066832 0.055 Uiso 1 1 calc R U . . .
C16 C 0.6405(3) 0.53447(17) 0.0506(2) 0.0320(7) Uani 1 1 d . . . . .
C17 C 0.5726(3) 0.59833(18) -0.0060(2) 0.0390(8) Uani 1 1 d . . . . .
H17 H 0.567155 0.611874 -0.078157 0.047 Uiso 1 1 calc R U . . .
C18 C 0.5141(3) 0.64105(17) 0.0435(2) 0.0360(7) Uani 1 1 d . . . . .
H18 H 0.468972 0.683947 0.006336 0.043 Uiso 1 1 calc R U . . .
C19 C 0.5235(2) 0.61876(16) 0.1521(2) 0.0306(7) Uani 1 1 d . . . . .
H19 H 0.484327 0.648602 0.186124 0.037 Uiso 1 1 calc R U . . .
O1N O 0.78400(19) 0.57459(14) 0.4859(2) 0.0553(6) Uani 1 1 d . . . . .
O2N O 0.6517(2) 0.66087(11) 0.40939(18) 0.0438(6) Uani 1 1 d . . . . .
N1N N 0.7568(3) 0.64645(17) 0.4640(2) 0.0488(8) Uani 1 1 d . . . . .
O3N O 0.8292(3) 0.69873(16) 0.4954(3) 0.0908(10) Uani 1 1 d . . . . .
O21 O 0.67200(17) 0.42211(11) 0.54609(16) 0.0346(5) Uani 1 1 d . . . . .
C21 C 0.6600(2) 0.38865(15) 0.6285(2) 0.0276(6) Uani 1 1 d . . . . .
O22 O 0.58654(16) 0.40788(10) 0.66791(15) 0.0294(4) Uani 1 1 d . . . . .
C22 C 0.7375(2) 0.31890(15) 0.6801(2) 0.0291(7) Uani 1 1 d . . . . .
H22 H 0.805745 0.324470 0.662431 0.035 Uiso 1 1 calc R U . . .
C23 C 0.6765(3) 0.24320(17) 0.6242(3) 0.0429(8) Uani 1 1 d . . . . .
H23A H 0.610541 0.234430 0.643395 0.051 Uiso 1 1 calc R U . . .
H23B H 0.648464 0.248138 0.542327 0.051 Uiso 1 1 calc R U . . .
C24 C 0.7584(3) 0.17344(17) 0.6638(2) 0.0415(8) Uani 1 1 d . . . . .
H24A H 0.820079 0.180140 0.637852 0.050 Uiso 1 1 calc R U . . .
H24B H 0.716887 0.125622 0.629739 0.050 Uiso 1 1 calc R U . . .
C25 C 0.8107(2) 0.16438(14) 0.7932(2) 0.0261(6) Uani 1 1 d . . . . .
H25 H 0.748604 0.149968 0.816920 0.031 Uiso 1 1 calc R U . . .
C26 C 0.8639(3) 0.24194(15) 0.8517(2) 0.0325(7) Uani 1 1 d . . . . .
H26A H 0.886869 0.236435 0.932987 0.039 Uiso 1 1 calc R U . . .
H26B H 0.932643 0.253138 0.838189 0.039 Uiso 1 1 calc R U . . .
C27 C 0.7798(3) 0.31069(15) 0.8086(2) 0.0336(7) Uani 1 1 d . . . . .
H27A H 0.714326 0.302105 0.828557 0.040 Uiso 1 1 calc R U . . .
H27B H 0.817672 0.359057 0.844757 0.040 Uiso 1 1 calc R U . . .
O23 O 0.92560(16) 0.06826(10) 0.92928(14) 0.0275(4) Uani 1 1 d . . . . .
C28 C 0.9011(2) 0.10057(14) 0.8325(2) 0.0232(6) Uani 1 1 d . . . . .
O24 O 0.95611(17) 0.08119(11) 0.77440(16) 0.0338(5) Uani 1 1 d . . . . .
O1G O 0.5570(6) 0.1008(5) 0.4202(5) 0.0887(16) Uani 0.796(6) 1 d D U P A 1
C0G C 0.4421(7) -0.0081(5) 0.3141(7) 0.085(2) Uani 0.796(6) 1 d . U P A 1
H0G1 H 0.435931 -0.020455 0.384428 0.127 Uiso 0.796(6) 1 calc R U P A 1
H0G2 H 0.476383 -0.051781 0.291466 0.127 Uiso 0.796(6) 1 calc R U P A 1
H0G3 H 0.366552 0.001842 0.256563 0.127 Uiso 0.796(6) 1 calc R U P A 1
C1G C 0.5153(5) 0.0631(4) 0.3293(6) 0.0732(15) Uani 0.796(6) 1 d D U P A 1
N1G N 0.5449(4) 0.0886(3) 0.2466(4) 0.0710(13) Uani 0.796(6) 1 d D U P A 1
C2G C 0.5100(7) 0.0554(4) 0.1348(6) 0.084(2) Uani 0.796(6) 1 d D U P A 1
H2G1 H 0.562215 0.013855 0.136321 0.125 Uiso 0.796(6) 1 calc R U P A 1
H2G2 H 0.511142 0.095584 0.082711 0.125 Uiso 0.796(6) 1 calc R U P A 1
H2G3 H 0.433280 0.034452 0.110787 0.125 Uiso 0.796(6) 1 calc R U P A 1
C3G C 0.6149(6) 0.1584(4) 0.2608(6) 0.0848(18) Uani 0.796(6) 1 d D U P A 1
H3G1 H 0.637862 0.177991 0.336775 0.127 Uiso 0.796(6) 1 calc R U P A 1
H3G2 H 0.571079 0.197974 0.207679 0.127 Uiso 0.796(6) 1 calc R U P A 1
H3G3 H 0.682343 0.145462 0.247308 0.127 Uiso 0.796(6) 1 calc R U P A 1
O1G' O 0.441(2) -0.0064(13) 0.2662(16) 0.087(3) Uani 0.204(6) 1 d D U P A 2
C0G' C 0.499(3) 0.0233(17) 0.149(3) 0.078(3) Uani 0.204(6) 1 d . U P A 2
H0G4 H 0.493504 -0.033041 0.142803 0.118 Uiso 0.204(6) 1 calc R U P A 2
H0G5 H 0.566720 0.041127 0.140934 0.118 Uiso 0.204(6) 1 calc R U P A 2
H0G6 H 0.431679 0.046545 0.091300 0.118 Uiso 0.204(6) 1 calc R U P A 2
C1G' C 0.5034(19) 0.0440(12) 0.2479(17) 0.072(3) Uani 0.204(6) 1 d D U P A 2
N1G' N 0.5566(17) 0.0991(11) 0.3242(16) 0.077(3) Uani 0.204(6) 1 d D U P A 2
C2G' C 0.635(2) 0.1608(14) 0.326(2) 0.084(4) Uani 0.204(6) 1 d D U P A 2
H2G4 H 0.681849 0.143715 0.288027 0.126 Uiso 0.204(6) 1 calc R U P A 2
H2G5 H 0.682633 0.173668 0.403797 0.126 Uiso 0.204(6) 1 calc R U P A 2
H2G6 H 0.591322 0.206582 0.288973 0.126 Uiso 0.204(6) 1 calc R U P A 2
C3G' C 0.530(4) 0.100(3) 0.423(3) 0.076(4) Uani 0.204(6) 1 d D U P A 2
H3G4 H 0.592551 0.124309 0.485284 0.114 Uiso 0.204(6) 1 calc R U P A 2
H3G5 H 0.519587 0.047110 0.443523 0.114 Uiso 0.204(6) 1 calc R U P A 2
H3G6 H 0.460573 0.129689 0.407315 0.114 Uiso 0.204(6) 1 calc R U P A 2

loop_
_atom_site_aniso_label
_atom_site_aniso_U_11
_atom_site_aniso_U_22
_atom_site_aniso_U_33
_atom_site_aniso_U_23
_atom_site_aniso_U_13
_atom_site_aniso_U_12
Sm1 0.02320(8) 0.01475(8) 0.01600(8) 0.00089(6) 0.00891(6) 0.00037(6)
N1 0.0350(14) 0.0264(12) 0.0304(13) 0.0007(11) 0.0158(11) 0.0037(11)
N2 0.0296(13) 0.0244(12) 0.0229(12) 0.0019(10) 0.0130(10) -0.0018(10)
C1A 0.0269(15) 0.0306(15) 0.0206(14) -0.0060(12) 0.0108(12) -0.0112(12)
C1B 0.0312(16) 0.0319(15) 0.0267(15) -0.0090(13) 0.0151(13) -0.0045(13)
C10 0.062(2) 0.0436(19) 0.0421(19) 0.0078(16) 0.0269(18) 0.0202(18)
C11 0.076(3) 0.053(2) 0.067(3) 0.005(2) 0.035(2) 0.037(2)
C12 0.065(3) 0.053(2) 0.060(2) -0.0117(19) 0.035(2) 0.0210(19)
C13 0.0392(18) 0.0447(19) 0.0390(18) -0.0141(15) 0.0227(16) -0.0011(15)
C14 0.049(2) 0.063(2) 0.044(2) -0.0237(19) 0.0315(18) -0.0063(18)
C15 0.051(2) 0.066(2) 0.0309(17) -0.0153(17) 0.0281(17) -0.0157(19)
C16 0.0367(17) 0.0411(17) 0.0224(14) -0.0079(13) 0.0163(13) -0.0176(14)
C17 0.049(2) 0.0451(19) 0.0233(15) 0.0020(15) 0.0143(15) -0.0181(16)
C18 0.0432(19) 0.0341(16) 0.0266(15) 0.0064(14) 0.0097(15) -0.0086(14)
C19 0.0359(17) 0.0291(15) 0.0276(15) 0.0026(13) 0.0135(14) -0.0036(13)
O1N 0.0378(13) 0.0507(15) 0.0767(18) -0.0070(13) 0.0221(13) -0.0074(11)
O2N 0.0613(17) 0.0315(11) 0.0391(13) -0.0026(10) 0.0208(12) -0.0124(11)
N1N 0.060(2) 0.0462(18) 0.0504(18) -0.0138(15) 0.0327(17) -0.0265(17)
O3N 0.089(2) 0.0719(19) 0.118(3) -0.0312(18) 0.048(2) -0.0612(18)
O21 0.0423(12) 0.0367(11) 0.0323(11) 0.0185(9) 0.0228(10) 0.0180(9)
C21 0.0333(16) 0.0260(14) 0.0231(15) 0.0054(12) 0.0110(13) 0.0055(12)
O22 0.0346(11) 0.0311(10) 0.0273(10) 0.0099(9) 0.0174(9) 0.0120(9)
C22 0.0339(17) 0.0303(15) 0.0261(15) 0.0104(13) 0.0152(14) 0.0136(13)
C23 0.051(2) 0.0376(17) 0.0285(17) 0.0026(14) 0.0044(16) 0.0145(15)
C24 0.053(2) 0.0314(16) 0.0264(16) -0.0022(14) 0.0019(15) 0.0131(15)
C25 0.0336(16) 0.0225(14) 0.0245(14) 0.0067(12) 0.0141(13) 0.0075(12)
C26 0.0394(18) 0.0273(15) 0.0253(15) 0.0042(13) 0.0070(14) 0.0084(13)
C27 0.0448(19) 0.0235(14) 0.0297(16) 0.0029(13) 0.0119(15) 0.0082(13)
O23 0.0396(11) 0.0218(10) 0.0213(10) 0.0062(8) 0.0124(9) 0.0083(8)
C28 0.0322(16) 0.0155(13) 0.0204(14) 0.0035(11) 0.0091(13) 0.0019(11)
O24 0.0455(12) 0.0358(11) 0.0272(10) 0.0115(9) 0.0220(10) 0.0171(10)
O1G 0.087(4) 0.093(3) 0.069(2) -0.016(2) 0.013(2) 0.018(3)
C0G 0.079(3) 0.088(3) 0.089(4) 0.007(4) 0.035(4) -0.003(3)
C1G 0.056(3) 0.072(3) 0.086(3) 0.004(3) 0.024(3) 0.007(2)
N1G 0.059(2) 0.084(3) 0.070(3) -0.003(2) 0.025(2) 0.005(2)
C2G 0.075(3) 0.099(4) 0.073(3) 0.004(3) 0.025(3) 0.005(4)
C3G 0.072(3) 0.084(3) 0.095(4) 0.002(3) 0.029(3) 0.004(3)
O1G' 0.077(5) 0.092(5) 0.087(5) 0.007(5) 0.026(5) 0.002(4)
C0G' 0.068(5) 0.087(5) 0.076(5) 0.003(5) 0.024(4) 0.004(5)
C1G' 0.065(4) 0.079(4) 0.073(4) 0.003(4) 0.030(4) 0.003(4)
N1G' 0.069(4) 0.081(4) 0.080(4) -0.003(4) 0.026(4) 0.011(4)
C2G' 0.072(5) 0.082(5) 0.089(6) -0.005(5) 0.022(5) 0.008(5)
C3G' 0.069(6) 0.081(5) 0.075(5) -0.002(5) 0.024(5) 0.006(5)

loop_
_atom_type_symbol
_atom_type_description
_atom_type_scat_dispersion_real
_atom_type_scat_dispersion_imag
_atom_type_scat_source
C C 0.0033 0.0016 'International Tables Vol C Tables 4.2.6.8 and 6.1.1.4'
H H 0.0000 0.0000 'International Tables Vol C Tables 4.2.6.8 and 6.1.1.4'
N N 0.0061 0.0033 'International Tables Vol C Tables 4.2.6.8 and 6.1.1.4'
O O 0.0106 0.0060 'International Tables Vol C Tables 4.2.6.8 and 6.1.1.4'
Sm Sm -0.1638 3.4418 'International Tables Vol C Tables 4.2.6.8 and 6.1.1.4'

loop_
_geom_angle_atom_site_label_1
_geom_angle_atom_site_label_2
_geom_angle_atom_site_label_3
_geom_angle
_geom_angle_site_symmetry_1
_geom_angle_site_symmetry_3
_geom_angle_publ_flag
O21 Sm1 O22 137.92(6) . 3_666 ?
O21 Sm1 O23 74.13(6) . 2_656 ?
O22 Sm1 O23 77.33(6) 3_666 2_656 ?
O21 Sm1 O24 92.01(7) . 4_565 ?
O22 Sm1 O24 80.91(7) 3_666 4_565 ?
O23 Sm1 O24 126.70(6) 2_656 4_565 ?
O21 Sm1 O1N 82.13(8) . . ?
O22 Sm1 O1N 124.67(7) 3_666 . ?
O23 Sm1 O1N 83.70(7) 2_656 . ?
O24 Sm1 O1N 146.27(7) 4_565 . ?
O21 Sm1 O2N 125.80(7) . . ?
O22 Sm1 O2N 74.98(7) 3_666 . ?
O23 Sm1 O2N 76.49(6) 2_656 . ?
O24 Sm1 O2N 141.56(7) 4_565 . ?
O1N Sm1 O2N 50.03(8) . . ?
O21 Sm1 N2 138.71(7) . . ?
O22 Sm1 N2 80.30(6) 3_666 . ?
O23 Sm1 N2 143.04(6) 2_656 . ?
O24 Sm1 N2 77.36(6) 4_565 . ?
O1N Sm1 N2 85.33(8) . . ?
O2N Sm1 N2 69.47(7) . . ?
O21 Sm1 O23 70.43(6) . 4_565 ?
O22 Sm1 O23 73.21(6) 3_666 4_565 ?
O23 Sm1 O23 76.27(6) 2_656 4_565 ?
O24 Sm1 O23 50.88(6) 4_565 4_565 ?
O1N Sm1 O23 149.47(7) . 4_565 ?
O2N Sm1 O23 141.74(7) . 4_565 ?
N2 Sm1 O23 124.22(6) . 4_565 ?
O21 Sm1 N1 76.14(7) . . ?
O22 Sm1 N1 137.61(7) 3_666 . ?
O23 Sm1 N1 145.05(7) 2_656 . ?
O24 Sm1 N1 71.99(7) 4_565 . ?
O1N Sm1 N1 74.36(7) . . ?
O2N Sm1 N1 107.44(7) . . ?
N2 Sm1 N1 62.60(7) . . ?
O23 Sm1 N1 110.31(6) 4_565 . ?
O21 Sm1 C28 80.75(7) . 4_565 ?
O22 Sm1 C28 75.63(7) 3_666 4_565 ?
O23 Sm1 C28 101.95(7) 2_656 4_565 ?
O24 Sm1 C28 24.98(6) 4_565 4_565 ?
O1N Sm1 C28 159.68(7) . 4_565 ?
O2N Sm1 C28 150.16(7) . 4_565 ?
N2 Sm1 C28 100.49(7) . 4_565 ?
O23 Sm1 C28 25.91(6) 4_565 4_565 ?
N1 Sm1 C28 90.92(7) . 4_565 ?
O21 Sm1 N1N 103.98(8) . . ?
O22 Sm1 N1N 99.67(8) 3_666 . ?
O23 Sm1 N1N 78.24(7) 2_656 . ?
O24 Sm1 N1N 153.83(7) 4_565 . ?
O1N Sm1 N1N 25.10(8) . . ?
O2N Sm1 N1N 24.96(7) . . ?
N2 Sm1 N1N 76.98(7) . . ?
O23 Sm1 N1N 154.46(6) 4_565 . ?
N1 Sm1 N1N 91.62(8) . . ?
C28 Sm1 N1N 175.06(8) 4_565 . ?
O21 Sm1 Sm1 67.15(5) . 3_666 ?
O22 Sm1 Sm1 71.04(4) 3_666 3_666 ?
O23 Sm1 Sm1 40.38(4) 2_656 3_666 ?
O24 Sm1 Sm1 86.55(4) 4_565 3_666 ?
O1N Sm1 Sm1 120.55(6) . 3_666 ?
O2N Sm1 Sm1 112.50(5) . 3_666 ?
N2 Sm1 Sm1 149.01(5) . 3_666 ?
O23 Sm1 Sm1 35.89(4) 4_565 3_666 ?
N1 Sm1 Sm1 136.57(5) . 3_666 ?
C28 Sm1 Sm1 61.65(5) 4_565 3_666 ?
N1N Sm1 Sm1 118.60(5) . 3_666 ?
C10 N1 C1B 117.4(2) . . ?
C10 N1 Sm1 122.7(2) . . ?
C1B N1 Sm1 119.81(17) . . ?
C19 N2 C1A 117.7(2) . . ?
C19 N2 Sm1 121.00(18) . . ?
C1A N2 Sm1 121.27(17) . . ?
N2 C1A C16 122.5(3) . . ?
N2 C1A C1B 117.9(2) . . ?
C16 C1A C1B 119.6(2) . . ?
N1 C1B C13 122.4(3) . . ?
N1 C1B C1A 118.3(2) . . ?
C13 C1B C1A 119.2(3) . . ?
N1 C10 C11 123.4(3) . . ?
N1 C10 H10 118.3 . . ?
C11 C10 H10 118.3 . . ?
C12 C11 C10 119.2(3) . . ?
C12 C11 H11 120.4 . . ?
C10 C11 H11 120.4 . . ?
C11 C12 C13 119.6(3) . . ?
C11 C12 H12 120.2 . . ?
C13 C12 H12 120.2 . . ?
C12 C13 C1B 117.9(3) . . ?
C12 C13 C14 123.0(3) . . ?
C1B C13 C14 119.1(3) . . ?
C15 C14 C13 121.8(3) . . ?
C15 C14 H14 119.1 . . ?
C13 C14 H14 119.1 . . ?
C14 C15 C16 121.0(3) . . ?
C14 C15 H15 119.5 . . ?
C16 C15 H15 119.5 . . ?
C17 C16 C1A 117.2(3) . . ?
C17 C16 C15 123.5(3) . . ?
C1A C16 C15 119.3(3) . . ?
C18 C17 C16 120.4(3) . . ?
C18 C17 H17 119.8 . . ?
C16 C17 H17 119.8 . . ?
C17 C18 C19 118.4(3) . . ?
C17 C18 H18 120.8 . . ?
C19 C18 H18 120.8 . . ?
N2 C19 C18 123.8(3) . . ?
N2 C19 H19 118.1 . . ?
C18 C19 H19 118.1 . . ?
N1N O1N Sm1 98.17(18) . . ?
N1N O2N Sm1 95.25(17) . . ?
O3N N1N O2N 122.0(3) . . ?
O3N N1N O1N 121.6(3) . . ?
O2N N1N O1N 116.4(3) . . ?
O3N N1N Sm1 176.2(2) . . ?
O2N N1N Sm1 59.80(14) . . ?
O1N N1N Sm1 56.73(14) . . ?
C21 O21 Sm1 141.62(18) . . ?
O21 C21 O22 124.9(2) . . ?
O21 C21 C22 116.5(2) . . ?
O22 C21 C22 118.5(2) . . ?
C21 O22 Sm1 133.58(17) . 3_666 ?
C21 C22 C23 109.7(2) . . ?
C21 C22 C27 115.6(2) . . ?
C23 C22 C27 109.0(2) . . ?
C21 C22 H22 107.4 . . ?
C23 C22 H22 107.4 . . ?
C27 C22 H22 107.4 . . ?
C24 C23 C22 110.5(3) . . ?
C24 C23 H23A 109.6 . . ?
C22 C23 H23A 109.6 . . ?
C24 C23 H23B 109.6 . . ?
C22 C23 H23B 109.6 . . ?
H23A C23 H23B 108.1 . . ?
C23 C24 C25 112.5(2) . . ?
C23 C24 H24A 109.1 . . ?
C25 C24 H24A 109.1 . . ?
C23 C24 H24B 109.1 . . ?
C25 C24 H24B 109.1 . . ?
H24A C24 H24B 107.8 . . ?
C28 C25 C24 112.1(2) . . ?
C28 C25 C26 109.1(2) . . ?
C24 C25 C26 111.2(2) . . ?
C28 C25 H25 108.1 . . ?
C24 C25 H25 108.1 . . ?
C26 C25 H25 108.1 . . ?
C27 C26 C25 111.9(2) . . ?
C27 C26 H26A 109.2 . . ?
C25 C26 H26A 109.2 . . ?
C27 C26 H26B 109.2 . . ?
C25 C26 H26B 109.2 . . ?
H26A C26 H26B 107.9 . . ?
C22 C27 C26 110.8(2) . . ?
C22 C27 H27A 109.5 . . ?
C26 C27 H27A 109.5 . . ?
C22 C27 H27B 109.5 . . ?
C26 C27 H27B 109.5 . . ?
H27A C27 H27B 108.1 . . ?
C28 O23 Sm1 163.43(18) . 2_646 ?
C28 O23 Sm1 90.97(15) . 4_666 ?
Sm1 O23 Sm1 103.73(6) 2_646 4_666 ?
O24 C28 O23 119.4(2) . . ?
O24 C28 C25 121.1(2) . . ?
O23 C28 C25 119.4(2) . . ?
O24 C28 Sm1 56.29(12) . 4_666 ?
O23 C28 Sm1 63.13(13) . 4_666 ?
C25 C28 Sm1 176.52(19) . 4_666 ?
C28 O24 Sm1 98.73(15) . 4_666 ?
C1G C0G H0G1 109.5 . . ?
C1G C0G H0G2 109.5 . . ?
H0G1 C0G H0G2 109.5 . . ?
C1G C0G H0G3 109.5 . . ?
H0G1 C0G H0G3 109.5 . . ?
H0G2 C0G H0G3 109.5 . . ?
O1G C1G N1G 115.6(7) . . ?
O1G C1G C0G 123.2(6) . . ?
N1G C1G C0G 121.2(6) . . ?
C1G N1G C2G 126.7(6) . . ?
C1G N1G C3G 121.2(6) . . ?
C2G N1G C3G 112.0(5) . . ?
N1G C2G H2G1 109.5 . . ?
N1G C2G H2G2 109.5 . . ?
H2G1 C2G H2G2 109.5 . . ?
N1G C2G H2G3 109.5 . . ?
H2G1 C2G H2G3 109.5 . . ?
H2G2 C2G H2G3 109.5 . . ?
N1G C3G H3G1 109.5 . . ?
N1G C3G H3G2 109.5 . . ?
H3G1 C3G H3G2 109.5 . . ?
N1G C3G H3G3 109.5 . . ?
H3G1 C3G H3G3 109.5 . . ?
H3G2 C3G H3G3 109.5 . . ?
C1G' C0G' H0G4 109.5 . . ?
C1G' C0G' H0G5 109.5 . . ?
H0G4 C0G' H0G5 109.5 . . ?
C1G' C0G' H0G6 109.5 . . ?
H0G4 C0G' H0G6 109.5 . . ?
H0G5 C0G' H0G6 109.5 . . ?
O1G' C1G' C0G' 102(2) . . ?
O1G' C1G' N1G' 121.2(19) . . ?
C0G' C1G' N1G' 137(2) . . ?
C1G' N1G' C2G' 132.3(17) . . ?
C1G' N1G' C3G' 115.6(17) . . ?
C2G' N1G' C3G' 112.0(14) . . ?
N1G' C2G' H2G4 109.5 . . ?
N1G' C2G' H2G5 109.5 . . ?
H2G4 C2G' H2G5 109.5 . . ?
N1G' C2G' H2G6 109.5 . . ?
H2G4 C2G' H2G6 109.5 . . ?
H2G5 C2G' H2G6 109.5 . . ?
N1G' C3G' H3G4 109.5 . . ?
N1G' C3G' H3G5 109.5 . . ?
H3G4 C3G' H3G5 109.5 . . ?
N1G' C3G' H3G6 109.5 . . ?
H3G4 C3G' H3G6 109.5 . . ?
H3G5 C3G' H3G6 109.5 . . ?

loop_
_geom_bond_atom_site_label_1
_geom_bond_atom_site_label_2
_geom_bond_distance
_geom_bond_site_symmetry_2
_geom_bond_publ_flag
Sm1 O21 2.3537(17) . yes
Sm1 O22 2.3615(18) 3_666 yes
Sm1 O23 2.3623(17) 2_656 yes
Sm1 O24 2.4626(17) 4_565 yes
Sm1 O1N 2.498(2) . yes
Sm1 O2N 2.5664(19) . yes
Sm1 N2 2.599(2) . yes
Sm1 O23 2.6106(18) 4_565 yes
Sm1 N1 2.635(2) . yes
Sm1 C28 2.926(3) 4_565 no
Sm1 N1N 2.957(3) . no
Sm1 Sm1 3.9144(3) 3_666 ?
N1 C10 1.321(4) . ?
N1 C1B 1.359(3) . ?
N2 C19 1.318(3) . ?
N2 C1A 1.361(3) . ?
C1A C16 1.417(4) . ?
C1A C1B 1.437(4) . ?
C1B C13 1.414(4) . ?
C10 C11 1.401(4) . ?
C10 H10 0.9300 . ?
C11 C12 1.356(5) . ?
C11 H11 0.9300 . ?
C12 C13 1.385(5) . ?
C12 H12 0.9300 . ?
C13 C14 1.432(4) . ?
C14 C15 1.336(5) . ?
C14 H14 0.9300 . ?
C15 C16 1.428(4) . ?
C15 H15 0.9300 . ?
C16 C17 1.393(4) . ?
C17 C18 1.361(4) . ?
C17 H17 0.9300 . ?
C18 C19 1.403(4) . ?
C18 H18 0.9300 . ?
C19 H19 0.9300 . ?
O1N N1N 1.267(3) . ?
O2N N1N 1.253(3) . ?
N1N O3N 1.221(3) . ?
O21 C21 1.263(3) . ?
C21 O22 1.265(3) . ?
C21 C22 1.509(4) . ?
C22 C23 1.522(4) . ?
C22 C27 1.524(4) . ?
C22 H22 0.9800 . ?
C23 C24 1.520(4) . ?
C23 H23A 0.9700 . ?
C23 H23B 0.9700 . ?
C24 C25 1.530(4) . ?
C24 H24A 0.9700 . ?
C24 H24B 0.9700 . ?
C25 C28 1.507(4) . ?
C25 C26 1.531(4) . ?
C25 H25 0.9800 . ?
C26 C27 1.526(4) . ?
C26 H26A 0.9700 . ?
C26 H26B 0.9700 . ?
C27 H27A 0.9700 . ?
C27 H27B 0.9700 . ?
O23 C28 1.279(3) . ?
C28 O24 1.250(3) . ?
O1G C1G 1.248(7) . ?
C0G C1G 1.487(9) . ?
C0G H0G1 0.9600 . ?
C0G H0G2 0.9600 . ?
C0G H0G3 0.9600 . ?
C1G N1G 1.332(6) . ?
N1G C2G 1.437(7) . ?
N1G C3G 1.445(6) . ?
C2G H2G1 0.9600 . ?
C2G H2G2 0.9600 . ?
C2G H2G3 0.9600 . ?
C3G H3G1 0.9600 . ?
C3G H3G2 0.9600 . ?
C3G H3G3 0.9600 . ?
O1G' C1G' 1.244(13) . ?
C0G' C1G' 1.29(3) . ?
C0G' H0G4 0.9600 . ?
C0G' H0G5 0.9600 . ?
C0G' H0G6 0.9600 . ?
C1G' N1G' 1.326(10) . ?
N1G' C2G' 1.430(9) . ?
N1G' C3G' 1.441(10) . ?
C2G' H2G4 0.9600 . ?
C2G' H2G5 0.9600 . ?
C2G' H2G6 0.9600 . ?
C3G' H3G4 0.9600 . ?
C3G' H3G5 0.9600 . ?
C3G' H3G6 0.9600 . ?
